data_7239627
loop_
_publ_author_name
'Xu, Qi-Wei'
'Dong, Gaoyun'
'Cui, Ruifang'
'Li, Xia'

_publ_section_title
;
 3D lanthanide-coordination frameworks constructed by a ternary
 mixed-ligand: crystal structure, luminescence and luminescence sensing
;
_journal_issue 4
_journal_name_full CrystEngComm
_journal_page_first 740
_journal_page_last 750
_journal_paper_doi 10.1039/C9CE01779H
_journal_volume 22
_journal_year 2020
_chemical_formula_sum 'C28 H16 Dy N2 O9'
_chemical_formula_weight 686.93
_space_group_IT_number 14
_space_group_name_Hall '-P 2ybc'
_space_group_name_H-M_alt 'P 1 21/c 1'
_symmetry_cell_setting monoclinic
_symmetry_space_group_name_H-M 'P 1 21/c 1'
_atom_sites_solution_hydrogens geom
_atom_sites_solution_primary direct
_atom_sites_solution_secondary difmap
_audit_creation_method SHELXL-97
_audit_update_record
;
2019-09-24 deposited with the CCDC.	2019-12-13 downloaded from the CCDC.
;
_cell_angle_alpha 90.00
_cell_angle_beta 114.362(2)
_cell_angle_gamma 90.00
_cell_formula_units_Z 4
_cell_length_a 10.4150(4)
_cell_length_b 15.1696(6)
_cell_length_c 18.3689(5)
_cell_measurement_reflns_used 4343
_cell_measurement_temperature 293(2)
_cell_measurement_theta_max 29.982
_cell_measurement_theta_min 2.832
_cell_volume 2643.72(17)
_computing_cell_refinement 'Bruker SMART'
_computing_data_collection 'Bruker SMART'
_computing_data_reduction 'Bruker SAINT'
_computing_molecular_graphics 'Bruker SHELXTL'
_computing_publication_material 'Bruker SHELXTL'
_computing_structure_refinement 'SHELXL-97 (Sheldrick, 1997)'
_computing_structure_solution 'SHELXS-97 (Sheldrick, 1990)'
_diffrn_ambient_temperature 293(2)
_diffrn_measured_fraction_theta_full 0.998
_diffrn_measured_fraction_theta_max 0.998
_diffrn_measurement_device_type 'Rigaku Saturn724 CCD'
_diffrn_measurement_method 'phi and omega scans'
_diffrn_radiation_monochromator graphite
_diffrn_radiation_source 'fine-focus sealed tube'
_diffrn_radiation_type MoK\a
_diffrn_radiation_wavelength 0.71073
_diffrn_reflns_av_R_equivalents 0.0787
_diffrn_reflns_av_sigmaI/netI 0.0369
_diffrn_reflns_limit_h_max 12
_diffrn_reflns_limit_h_min -12
_diffrn_reflns_limit_k_max 18
_diffrn_reflns_limit_k_min -17
_diffrn_reflns_limit_l_max 21
_diffrn_reflns_limit_l_min -21
_diffrn_reflns_number 34271
_diffrn_reflns_theta_full 25.01
_diffrn_reflns_theta_max 25.01
_diffrn_reflns_theta_min 2.95
_exptl_absorpt_coefficient_mu 2.884
_exptl_absorpt_correction_T_max 0.7854
_exptl_absorpt_correction_T_min 0.4241
_exptl_absorpt_correction_type multi-scan
_exptl_absorpt_process_details 'SADABS; Bruker, 2000'
_exptl_crystal_colour colorless
_exptl_crystal_density_diffrn 1.726
_exptl_crystal_density_method 'not measured'
_exptl_crystal_description block
_exptl_crystal_F_000 1344
_exptl_crystal_size_max 0.359
_exptl_crystal_size_mid 0.110
_exptl_crystal_size_min 0.088
_refine_diff_density_max 0.882
_refine_diff_density_min -1.296
_refine_diff_density_rms 0.222
_refine_ls_extinction_method none
_refine_ls_goodness_of_fit_ref 1.093
_refine_ls_hydrogen_treatment mixed
_refine_ls_matrix_type full
_refine_ls_number_parameters 362
_refine_ls_number_reflns 4642
_refine_ls_number_restraints 1
_refine_ls_restrained_S_all 1.094
_refine_ls_R_factor_all 0.0423
_refine_ls_R_factor_gt 0.0342
_refine_ls_shift/su_max 0.001
_refine_ls_shift/su_mean 0.000
_refine_ls_structure_factor_coef Fsqd
_refine_ls_weighting_details 'calc w=1/[\s^2^(Fo^2^)+(0.0585P)^2^+0.6460P] where P=(Fo^2^+2Fc^2^)/3'
_refine_ls_weighting_scheme calc
_refine_ls_wR_factor_gt 0.0898
_refine_ls_wR_factor_ref 0.0936
_reflns_number_gt 4043
_reflns_number_total 4642
_reflns_threshold_expression >2sigma(I)
_cod_data_source_file c9ce01779h2.cif
_cod_data_source_block 111
_cod_depositor_comments
;Adding full bibliography for 7239626--7239630.cif.

 Adding full bibliography for 7239626--7239630.cif.
;
_cod_original_cell_volume 2643.71(16)
_cod_original_sg_symbol_H-M P21/c
_cod_database_code 7239627

loop_
_symmetry_equiv_pos_as_xyz
'x, y, z'
'-x, y+1/2, -z+1/2'
'-x, -y, -z'
'x, -y-1/2, z-1/2'

loop_
_atom_site_label
_atom_site_type_symbol
_atom_site_fract_x
_atom_site_fract_y
_atom_site_fract_z
_atom_site_U_iso_or_equiv
_atom_site_adp_type
_atom_site_occupancy
_atom_site_symmetry_multiplicity
_atom_site_calc_flag
_atom_site_refinement_flags
Dy1 Dy -0.007128(19) -0.367283(12) -0.126511(11) 0.02242(10) Uani 1 1 d .
O8 O -0.1078(3) -0.49507(19) -0.10190(17) 0.0305(7) Uani 1 1 d .
O4 O -0.0932(4) -0.0524(2) 0.24748(19) 0.0388(8) Uani 1 1 d .
O9 O -0.1268(3) -0.5787(2) -0.00712(17) 0.0308(7) Uani 1 1 d .
O6 O -0.0266(3) -0.21397(18) -0.09632(18) 0.0327(7) Uani 1 1 d .
O7 O -0.0977(4) -0.3099(2) -0.03117(19) 0.0388(8) Uani 1 1 d .
O1 O -0.7526(4) 0.1665(3) -0.3003(2) 0.0474(9) Uani 1 1 d .
O5 O -0.0017(4) -0.1836(2) 0.2486(2) 0.0417(8) Uani 1 1 d .
O3 O -0.2204(4) -0.0747(2) -0.11981(18) 0.0415(9) Uani 1 1 d .
N1 N 0.2457(4) -0.3045(2) -0.0778(2) 0.0322(9) Uani 1 1 d .
O2 O -0.5861(4) 0.2697(3) -0.2735(3) 0.0701(12) Uani 1 1 d U
H2 H -0.6552 0.3021 -0.2920 0.105 Uiso 1 1 calc R
C9 C -0.2012(6) -0.0151(3) 0.0066(3) 0.0520(15) Uani 1 1 d .
H9 H -0.2442 0.0371 -0.0180 0.062 Uiso 1 1 calc R
C13 C -0.1107(5) -0.1590(3) -0.0014(3) 0.0273(10) Uani 1 1 d .
C12 C -0.0755(4) -0.1694(3) 0.0791(3) 0.0283(10) Uani 1 1 d .
H12 H -0.0335 -0.2218 0.1038 0.034 Uiso 1 1 calc R
C23 C 0.5194(6) -0.2412(4) -0.0264(4) 0.0657(17) Uani 1 1 d .
H23 H 0.6105 -0.2191 -0.0092 0.079 Uiso 1 1 calc R
C24 C 0.4171(6) -0.1907(4) -0.0241(4) 0.0671(19) Uani 1 1 d .
H24 H 0.4366 -0.1334 -0.0047 0.080 Uiso 1 1 calc R
N2 N 0.1802(4) -0.4738(2) -0.1294(2) 0.0336(9) Uani 1 1 d .
C14 C -0.0621(5) -0.1145(3) 0.2120(3) 0.0320(11) Uani 1 1 d .
C15 C -0.0781(4) -0.2322(3) -0.0467(2) 0.0273(10) Uani 1 1 d .
C8 C -0.1777(5) -0.0813(3) -0.0384(3) 0.0326(11) Uani 1 1 d .
C21 C 0.5937(6) -0.3875(5) -0.0591(4) 0.0571(16) Uani 1 1 d .
H21 H 0.6860 -0.3681 -0.0432 0.069 Uiso 1 1 calc R
C2 C -0.6280(5) 0.1869(3) -0.2718(3) 0.0309(10) Uani 1 1 d U
C16 C 0.1496(6) -0.5570(4) -0.1525(3) 0.0509(14) Uani 1 1 d .
H16 H 0.0577 -0.5766 -0.1670 0.061 Uiso 1 1 calc R
C28 C -0.0679(4) -0.5210(3) -0.0313(2) 0.0218(9) Uani 1 1 d .
C17 C 0.2497(8) -0.6168(4) -0.1562(4) 0.0594(17) Uani 1 1 d .
H17 H 0.2245 -0.6748 -0.1723 0.071 Uiso 1 1 calc R
C4 C -0.2798(5) 0.0654(3) -0.1849(3) 0.0390(12) Uani 1 1 d .
H4 H -0.1871 0.0718 -0.1787 0.047 Uiso 1 1 calc R
C3 C -0.3784(5) 0.1305(3) -0.2213(3) 0.0368(12) Uani 1 1 d .
H3 H -0.3515 0.1820 -0.2388 0.044 Uiso 1 1 calc R
C25 C 0.2813(6) -0.2236(3) -0.0508(4) 0.0520(14) Uani 1 1 d .
H25 H 0.2111 -0.1865 -0.0497 0.062 Uiso 1 1 calc R
C5 C -0.5164(5) 0.1194(3) -0.2320(3) 0.0297(10) Uani 1 1 d .
C6 C -0.1007(5) -0.1046(3) 0.1242(3) 0.0341(11) Uani 1 1 d .
C26 C 0.3491(5) -0.3573(3) -0.0802(3) 0.0325(11) Uani 1 1 d .
C7 C -0.3218(5) -0.0092(3) -0.1578(3) 0.0334(11) Uani 1 1 d .
C22 C 0.4892(5) -0.3285(4) -0.0550(3) 0.0458(13) Uani 1 1 d .
C10 C -0.4583(6) -0.0228(3) -0.1691(3) 0.0452(13) Uani 1 1 d .
H10 H -0.4844 -0.0745 -0.1515 0.054 Uiso 1 1 calc R
C27 C 0.3150(5) -0.4467(3) -0.1070(3) 0.0334(11) Uani 1 1 d .
C18 C 0.3819(7) -0.5890(4) -0.1360(3) 0.0569(16) Uani 1 1 d .
H18 H 0.4485 -0.6276 -0.1395 0.068 Uiso 1 1 calc R
C11 C -0.1615(6) -0.0259(3) 0.0870(3) 0.0489(14) Uani 1 1 d .
H11 H -0.1753 0.0197 0.1169 0.059 Uiso 1 1 calc R
C19 C -0.5574(5) 0.0420(3) -0.2075(3) 0.0416(12) Uani 1 1 d .
H19 H -0.6513 0.0335 -0.2167 0.050 Uiso 1 1 calc R
C20 C 0.5598(6) -0.4700(5) -0.0857(3) 0.0545(16) Uani 1 1 d .
H20 H 0.6291 -0.5069 -0.0883 0.065 Uiso 1 1 calc R
C1A C 0.4211(6) -0.5026(4) -0.1098(3) 0.0446(14) Uani 1 1 d .

loop_
_atom_site_aniso_label
_atom_site_aniso_U_11
_atom_site_aniso_U_22
_atom_site_aniso_U_33
_atom_site_aniso_U_23
_atom_site_aniso_U_13
_atom_site_aniso_U_12
Dy1 0.02262(15) 0.02345(14) 0.02169(15) 0.00097(8) 0.00963(11) 0.00003(8)
O8 0.0302(17) 0.0350(17) 0.0226(17) 0.0027(13) 0.0071(14) -0.0080(13)
O4 0.045(2) 0.045(2) 0.0292(18) -0.0042(15) 0.0178(16) 0.0067(16)
O9 0.0277(16) 0.0336(17) 0.0270(17) 0.0023(14) 0.0070(14) -0.0074(14)
O6 0.0367(18) 0.0310(18) 0.0386(18) -0.0004(14) 0.0237(16) 0.0022(13)
O7 0.058(2) 0.0261(18) 0.040(2) 0.0024(14) 0.0278(18) 0.0031(15)
O1 0.026(2) 0.053(2) 0.049(2) 0.0097(18) 0.0014(17) 0.0007(17)
O5 0.047(2) 0.048(2) 0.0277(18) 0.0027(16) 0.0122(16) 0.0115(17)
O3 0.053(2) 0.044(2) 0.0224(17) 0.0033(14) 0.0103(16) 0.0265(17)
N1 0.026(2) 0.033(2) 0.039(2) 0.0057(18) 0.0149(18) 0.0012(17)
O2 0.064(3) 0.048(2) 0.087(3) 0.006(2) 0.020(3) 0.007(2)
C9 0.080(4) 0.038(3) 0.037(3) 0.006(2) 0.023(3) 0.028(3)
C13 0.027(2) 0.028(2) 0.025(3) -0.006(2) 0.010(2) -0.0015(19)
C12 0.028(2) 0.030(2) 0.025(2) -0.0013(19) 0.009(2) 0.0015(19)
C23 0.040(3) 0.071(4) 0.078(5) 0.008(4) 0.016(3) -0.020(3)
C24 0.040(3) 0.048(4) 0.109(6) -0.013(4) 0.026(4) -0.016(3)
N2 0.038(2) 0.029(2) 0.035(2) -0.0002(17) 0.0160(18) 0.0025(17)
C14 0.026(2) 0.044(3) 0.024(3) -0.006(2) 0.009(2) -0.002(2)
C15 0.019(2) 0.037(3) 0.020(2) -0.004(2) 0.0014(18) 0.0013(19)
C8 0.036(3) 0.035(3) 0.024(2) 0.001(2) 0.010(2) 0.008(2)
C21 0.030(3) 0.098(5) 0.047(4) 0.015(3) 0.020(3) 0.007(3)
C2 0.031(3) 0.030(3) 0.027(3) -0.001(2) 0.006(2) 0.002(2)
C16 0.054(3) 0.043(3) 0.062(4) -0.005(3) 0.030(3) 0.004(3)
C28 0.022(2) 0.023(2) 0.022(2) 0.0039(18) 0.0109(18) 0.0026(17)
C17 0.082(5) 0.038(3) 0.062(4) -0.009(3) 0.033(4) 0.018(3)
C4 0.026(2) 0.041(3) 0.043(3) -0.005(2) 0.008(2) 0.002(2)
C3 0.033(3) 0.030(3) 0.042(3) 0.001(2) 0.011(2) 0.000(2)
C25 0.038(3) 0.033(3) 0.081(4) -0.005(3) 0.020(3) -0.008(2)
C5 0.026(2) 0.032(3) 0.024(2) -0.0014(18) 0.003(2) 0.0019(19)
C6 0.032(3) 0.040(3) 0.029(3) 0.001(2) 0.011(2) 0.002(2)
C26 0.027(3) 0.043(3) 0.030(3) 0.012(2) 0.014(2) 0.003(2)
C7 0.040(3) 0.036(3) 0.022(2) 0.002(2) 0.011(2) 0.013(2)
C22 0.026(3) 0.068(4) 0.043(3) 0.018(3) 0.014(2) 0.001(3)
C10 0.058(4) 0.033(3) 0.052(3) 0.015(2) 0.031(3) 0.007(2)
C27 0.032(3) 0.046(3) 0.026(3) 0.011(2) 0.016(2) 0.008(2)
C18 0.060(4) 0.062(4) 0.054(4) 0.005(3) 0.029(3) 0.034(3)
C11 0.073(4) 0.045(3) 0.030(3) -0.006(2) 0.022(3) 0.022(3)
C19 0.033(3) 0.043(3) 0.050(3) 0.011(2) 0.018(2) 0.005(2)
C20 0.036(3) 0.089(5) 0.044(3) 0.015(3) 0.022(3) 0.030(3)
C1A 0.043(3) 0.064(4) 0.033(3) 0.012(3) 0.023(2) 0.026(3)

loop_
_atom_type_symbol
_atom_type_description
_atom_type_scat_dispersion_real
_atom_type_scat_dispersion_imag
_atom_type_scat_source
C C 0.0033 0.0016 'International Tables Vol C Tables 4.2.6.8 and 6.1.1.4'
H H 0.0000 0.0000 'International Tables Vol C Tables 4.2.6.8 and 6.1.1.4'
Dy Dy -0.1892 4.4098 'International Tables Vol C Tables 4.2.6.8 and 6.1.1.4'
N N 0.0061 0.0033 'International Tables Vol C Tables 4.2.6.8 and 6.1.1.4'
O O 0.0106 0.0060 'International Tables Vol C Tables 4.2.6.8 and 6.1.1.4'

loop_
_geom_angle_atom_site_label_1
_geom_angle_atom_site_label_2
_geom_angle_atom_site_label_3
_geom_angle
_geom_angle_site_symmetry_1
_geom_angle_site_symmetry_3
O8 Dy1 O1 80.52(12) . 2_444
O8 Dy1 O9 68.78(10) . 3_545
O1 Dy1 O9 133.37(12) 2_444 3_545
O8 Dy1 O6 131.83(10) . .
O1 Dy1 O6 75.63(12) 2_444 .
O9 Dy1 O6 99.30(10) 3_545 .
O8 Dy1 O5 129.07(11) . 4
O1 Dy1 O5 79.96(13) 2_444 4
O9 Dy1 O5 146.65(11) 3_545 4
O6 Dy1 O5 87.02(11) . 4
O8 Dy1 O4 75.54(10) . 4
O1 Dy1 O4 71.24(12) 2_444 4
O9 Dy1 O4 128.96(11) 3_545 4
O6 Dy1 O4 131.74(11) . 4
O5 Dy1 O4 53.68(11) 4 4
O8 Dy1 O7 79.73(10) . .
O1 Dy1 O7 72.62(12) 2_444 .
O9 Dy1 O7 68.12(11) 3_545 .
O6 Dy1 O7 53.45(10) . .
O5 Dy1 O7 135.98(12) 4 .
O4 Dy1 O7 138.84(12) 4 .
O8 Dy1 N2 83.50(11) . .
O1 Dy1 N2 140.09(12) 2_444 .
O9 Dy1 N2 71.31(11) 3_545 .
O6 Dy1 N2 138.68(11) . .
O5 Dy1 N2 82.33(12) 4 .
O4 Dy1 N2 69.43(12) 4 .
O7 Dy1 N2 139.34(12) . .
O8 Dy1 N1 135.45(11) . .
O1 Dy1 N1 143.75(13) 2_444 .
O9 Dy1 N1 72.20(11) 3_545 .
O6 Dy1 N1 74.72(11) . .
O5 Dy1 N1 78.13(12) 4 .
O4 Dy1 N1 115.85(12) 4 .
O7 Dy1 N1 104.89(12) . .
N2 Dy1 N1 64.04(12) . .
O8 Dy1 C15 105.68(12) . .
O1 Dy1 C15 72.01(12) 2_444 .
O9 Dy1 C15 83.23(11) 3_545 .
O6 Dy1 C15 26.90(11) . .
O5 Dy1 C15 112.03(12) 4 .
O4 Dy1 C15 142.46(12) 4 .
O7 Dy1 C15 26.56(11) . .
N2 Dy1 C15 147.84(12) . .
N1 Dy1 C15 90.02(12) . .
O8 Dy1 C14 102.23(12) . 4
O1 Dy1 C14 73.20(13) 2_444 4
O9 Dy1 C14 145.73(12) 3_545 4
O6 Dy1 C14 109.79(12) . 4
O5 Dy1 C14 26.89(12) 4 4
O4 Dy1 C14 26.81(12) 4 4
O7 Dy1 C14 144.91(12) . 4
N2 Dy1 C14 74.87(13) . 4
N1 Dy1 C14 97.91(13) . 4
C15 Dy1 C14 130.37(13) . 4
C28 O8 Dy1 118.5(3) . .
C14 O4 Dy1 92.6(3) . 4_556
C28 O9 Dy1 115.9(3) . 3_545
C15 O6 Dy1 93.2(3) . .
C15 O7 Dy1 91.4(3) . .
C2 O1 Dy1 171.5(3) . 2_454
C14 O5 Dy1 92.2(3) . 4_556
C8 O3 C7 115.5(3) . .
C25 N1 C26 117.2(4) . .
C25 N1 Dy1 124.1(3) . .
C26 N1 Dy1 118.6(3) . .
C2 O2 H2 109.5 . .
C11 C9 C8 120.5(5) . .
C11 C9 H9 119.7 . .
C8 C9 H9 119.7 . .
C12 C13 C8 118.5(4) . .
C12 C13 C15 119.2(4) . .
C8 C13 C15 122.3(4) . .
C6 C12 C13 122.1(4) . .
C6 C12 H12 119.0 . .
C13 C12 H12 119.0 . .
C24 C23 C22 119.7(5) . .
C24 C23 H23 120.2 . .
C22 C23 H23 120.2 . .
C23 C24 C25 119.8(6) . .
C23 C24 H24 120.1 . .
C25 C24 H24 120.1 . .
C16 N2 C27 117.8(4) . .
C16 N2 Dy1 121.6(3) . .
C27 N2 Dy1 120.5(3) . .
O4 C14 O5 121.5(4) . .
O4 C14 C6 118.0(4) . .
O5 C14 C6 120.6(4) . .
O4 C14 Dy1 60.6(2) . 4_556
O5 C14 Dy1 60.9(2) . 4_556
C6 C14 Dy1 176.6(3) . 4_556
O7 C15 O6 122.0(4) . .
O7 C15 C13 118.2(4) . .
O6 C15 C13 119.7(4) . .
O7 C15 Dy1 62.1(2) . .
O6 C15 Dy1 60.0(2) . .
C13 C15 Dy1 177.8(3) . .
O3 C8 C9 122.5(4) . .
O3 C8 C13 117.6(4) . .
C9 C8 C13 119.9(4) . .
C20 C21 C22 120.8(6) . .
C20 C21 H21 119.6 . .
C22 C21 H21 119.6 . .
O1 C2 O2 121.9(4) . .
O1 C2 C5 120.6(4) . .
O2 C2 C5 117.4(4) . .
N2 C16 C17 123.0(6) . .
N2 C16 H16 118.5 . .
C17 C16 H16 118.5 . .
O9 C28 O8 125.9(4) . .
O9 C28 C28 117.2(4) . 3_545
O8 C28 C28 116.9(4) . 3_545
C18 C17 C16 118.8(6) . .
C18 C17 H17 120.6 . .
C16 C17 H17 120.6 . .
C3 C4 C7 118.6(5) . .
C3 C4 H4 120.7 . .
C7 C4 H4 120.7 . .
C5 C3 C4 120.3(4) . .
C5 C3 H3 119.9 . .
C4 C3 H3 119.9 . .
N1 C25 C24 123.8(5) . .
N1 C25 H25 118.1 . .
C24 C25 H25 118.1 . .
C3 C5 C19 120.0(4) . .
C3 C5 C2 122.7(4) . .
C19 C5 C2 117.3(4) . .
C12 C6 C11 118.5(4) . .
C12 C6 C14 122.8(4) . .
C11 C6 C14 118.7(4) . .
N1 C26 C22 122.3(5) . .
N1 C26 C27 118.7(4) . .
C22 C26 C27 118.9(5) . .
C10 C7 C4 122.4(4) . .
C10 C7 O3 119.3(4) . .
C4 C7 O3 118.3(4) . .
C26 C22 C23 117.1(5) . .
C26 C22 C21 119.6(6) . .
C23 C22 C21 123.2(5) . .
C7 C10 C19 118.6(5) . .
C7 C10 H10 120.7 . .
C19 C10 H10 120.7 . .
N2 C27 C1A 122.5(5) . .
N2 C27 C26 118.0(4) . .
C1A C27 C26 119.5(5) . .
C17 C18 C1A 120.8(5) . .
C17 C18 H18 119.6 . .
C1A C18 H18 119.6 . .
C9 C11 C6 120.4(4) . .
C9 C11 H11 119.8 . .
C6 C11 H11 119.8 . .
C5 C19 C10 120.0(5) . .
C5 C19 H19 120.0 . .
C10 C19 H19 120.0 . .
C21 C20 C1A 121.6(5) . .
C21 C20 H20 119.2 . .
C1A C20 H20 119.2 . .
C18 C1A C27 117.0(5) . .
C18 C1A C20 123.4(5) . .
C27 C1A C20 119.6(5) . .

loop_
_geom_bond_atom_site_label_1
_geom_bond_atom_site_label_2
_geom_bond_distance
_geom_bond_site_symmetry_2
Dy1 O8 2.335(3) .
Dy1 O1 2.357(3) 2_444
Dy1 O9 2.412(3) 3_545
Dy1 O6 2.419(3) .
Dy1 O5 2.443(3) 4
Dy1 O4 2.436(3) 4
Dy1 O7 2.466(3) .
Dy1 N2 2.550(4) .
Dy1 N1 2.588(4) .
Dy1 C15 2.790(4) .
Dy1 C14 2.793(5) 4
O8 C28 1.251(5) .
O4 C14 1.261(5) .
O4 Dy1 2.436(3) 4_556
O9 C28 1.250(5) .
O9 Dy1 2.412(3) 3_545
O6 C15 1.264(5) .
O7 C15 1.248(5) .
O1 C2 1.223(6) .
O1 Dy1 2.357(3) 2_454
O5 C14 1.264(6) .
O5 Dy1 2.443(3) 4_556
O3 C8 1.377(5) .
O3 C7 1.407(5) .
N1 C25 1.318(6) .
N1 C26 1.358(6) .
O2 C2 1.334(6) .
O2 H2 0.8200 .
C9 C11 1.370(7) .
C9 C8 1.385(6) .
C9 H9 0.9300 .
C13 C12 1.378(6) .
C13 C8 1.396(6) .
C13 C15 1.508(6) .
C12 C6 1.378(6) .
C12 H12 0.9300 .
C23 C24 1.325(9) .
C23 C22 1.412(9) .
C23 H23 0.9300 .
C24 C25 1.386(7) .
C24 H24 0.9300 .
N2 C16 1.328(6) .
N2 C27 1.353(6) .
C14 C6 1.500(6) .
C14 Dy1 2.793(5) 4_556
C21 C20 1.336(8) .
C21 C22 1.435(8) .
C21 H21 0.9300 .
C2 C5 1.495(6) .
C16 C17 1.404(8) .
C16 H16 0.9300 .
C28 C28 1.545(8) 3_545
C17 C18 1.338(9) .
C17 H17 0.9300 .
C4 C3 1.382(7) .
C4 C7 1.378(7) .
C4 H4 0.9300 .
C3 C5 1.378(7) .
C3 H3 0.9300 .
C25 H25 0.9300 .
C5 C19 1.387(6) .
C6 C11 1.392(7) .
C26 C22 1.406(7) .
C26 C27 1.437(7) .
C7 C10 1.365(7) .
C10 C19 1.388(7) .
C10 H10 0.9300 .
C27 C1A 1.410(6) .
C18 C1A 1.398(8) .
C18 H18 0.9300 .
C11 H11 0.9300 .
C19 H19 0.9300 .
C20 C1A 1.414(8) .
C20 H20 0.9300 .

loop_
_geom_torsion_atom_site_label_1
_geom_torsion_atom_site_label_2
_geom_torsion_atom_site_label_3
_geom_torsion_atom_site_label_4
_geom_torsion
_geom_torsion_site_symmetry_1
_geom_torsion_site_symmetry_4
O1 Dy1 O8 C28 -130.2(3) 2_444 .
O9 Dy1 O8 C28 14.0(3) 3_545 .
O6 Dy1 O8 C28 -69.4(3) . .
O5 Dy1 O8 C28 161.1(3) 4 .
O4 Dy1 O8 C28 156.8(3) 4 .
O7 Dy1 O8 C28 -56.3(3) . .
N2 Dy1 O8 C28 86.5(3) . .
N1 Dy1 O8 C28 44.5(4) . .
C15 Dy1 O8 C28 -62.1(3) . .
C14 Dy1 O8 C28 159.4(3) 4 .
O8 Dy1 O6 C15 15.7(3) . .
O1 Dy1 O6 C15 78.5(3) 2_444 .
O9 Dy1 O6 C15 -54.1(2) 3_545 .
O5 Dy1 O6 C15 158.9(3) 4 .
O4 Dy1 O6 C15 126.2(2) 4 .
O7 Dy1 O6 C15 -0.3(2) . .
N2 Dy1 O6 C15 -126.3(3) . .
N1 Dy1 O6 C15 -122.6(3) . .
C14 Dy1 O6 C15 144.3(2) 4 .
O8 Dy1 O7 C15 -167.6(3) . .
O1 Dy1 O7 C15 -84.4(3) 2_444 .
O9 Dy1 O7 C15 121.3(3) 3_545 .
O6 Dy1 O7 C15 0.3(2) . .
O5 Dy1 O7 C15 -30.3(3) 4 .
O4 Dy1 O7 C15 -113.9(3) 4 .
N2 Dy1 O7 C15 125.2(3) . .
N1 Dy1 O7 C15 57.9(3) . .
C14 Dy1 O7 C15 -70.9(3) 4 .
O8 Dy1 N1 C25 -130.8(4) . .
O1 Dy1 N1 C25 40.4(5) 2_444 .
O9 Dy1 N1 C25 -101.0(4) 3_545 .
O6 Dy1 N1 C25 4.2(4) . .
O5 Dy1 N1 C25 94.4(4) 4 .
O4 Dy1 N1 C25 133.6(4) 4 .
O7 Dy1 N1 C25 -40.4(4) . .
N2 Dy1 N1 C25 -178.4(5) . .
C15 Dy1 N1 C25 -18.2(4) . .
C14 Dy1 N1 C25 112.7(4) 4 .
O8 Dy1 N1 C26 49.6(4) . .
O1 Dy1 N1 C26 -139.2(3) 2_444 .
O9 Dy1 N1 C26 79.4(3) 3_545 .
O6 Dy1 N1 C26 -175.3(4) . .
O5 Dy1 N1 C26 -85.2(3) 4 .
O4 Dy1 N1 C26 -45.9(4) 4 .
O7 Dy1 N1 C26 140.0(3) . .
N2 Dy1 N1 C26 2.0(3) . .
C15 Dy1 N1 C26 162.3(3) . .
C14 Dy1 N1 C26 -66.9(3) 4 .
C8 C13 C12 C6 -2.0(7) . .
C15 C13 C12 C6 179.1(4) . .
C22 C23 C24 C25 -0.9(10) . .
O8 Dy1 N2 C16 29.7(4) . .
O1 Dy1 N2 C16 -37.1(5) 2_444 .
O9 Dy1 N2 C16 99.4(4) 3_545 .
O6 Dy1 N2 C16 -177.8(3) . .
O5 Dy1 N2 C16 -101.3(4) 4 .
O4 Dy1 N2 C16 -47.3(4) 4 .
O7 Dy1 N2 C16 95.6(4) . .
N1 Dy1 N2 C16 178.2(4) . .
C15 Dy1 N2 C16 138.9(4) . .
C14 Dy1 N2 C16 -74.9(4) 4 .
O8 Dy1 N2 C27 -150.3(3) . .
O1 Dy1 N2 C27 143.0(3) 2_444 .
O9 Dy1 N2 C27 -80.5(3) 3_545 .
O6 Dy1 N2 C27 2.2(4) . .
O5 Dy1 N2 C27 78.8(3) 4 .
O4 Dy1 N2 C27 132.8(3) 4 .
O7 Dy1 N2 C27 -84.3(4) . .
N1 Dy1 N2 C27 -1.7(3) . .
C15 Dy1 N2 C27 -41.0(4) . .
C14 Dy1 N2 C27 105.2(3) 4 .
Dy1 O4 C14 O5 -2.7(5) 4_556 .
Dy1 O4 C14 C6 176.6(4) 4_556 .
Dy1 O5 C14 O4 2.7(5) 4_556 .
Dy1 O5 C14 C6 -176.5(4) 4_556 .
Dy1 O7 C15 O6 -0.6(4) . .
Dy1 O7 C15 C13 -177.6(3) . .
Dy1 O6 C15 O7 0.6(4) . .
Dy1 O6 C15 C13 177.5(3) . .
C12 C13 C15 O7 40.2(6) . .
C8 C13 C15 O7 -138.7(5) . .
C12 C13 C15 O6 -136.9(4) . .
C8 C13 C15 O6 44.3(6) . .
C12 C13 C15 Dy1 -57(9) . .
C8 C13 C15 Dy1 124(9) . .
O8 Dy1 C15 O7 12.7(3) . .
O1 Dy1 C15 O7 87.0(3) 2_444 .
O9 Dy1 C15 O7 -53.0(3) 3_545 .
O6 Dy1 C15 O7 -179.4(4) . .
O5 Dy1 C15 O7 157.8(3) 4 .
O4 Dy1 C15 O7 99.2(3) 4 .
N2 Dy1 C15 O7 -90.3(3) . .
N1 Dy1 C15 O7 -125.1(3) . .
C14 Dy1 C15 O7 134.5(3) 4 .
O8 Dy1 C15 O6 -167.9(2) . .
O1 Dy1 C15 O6 -93.6(3) 2_444 .
O9 Dy1 C15 O6 126.4(2) 3_545 .
O5 Dy1 C15 O6 -22.8(3) 4 .
O4 Dy1 C15 O6 -81.4(3) 4 .
O7 Dy1 C15 O6 179.4(4) . .
N2 Dy1 C15 O6 89.1(3) . .
N1 Dy1 C15 O6 54.3(2) . .
C14 Dy1 C15 O6 -46.1(3) 4 .
O8 Dy1 C15 C13 111(9) . .
O1 Dy1 C15 C13 -175(9) 2_444 .
O9 Dy1 C15 C13 45(9) 3_545 .
O6 Dy1 C15 C13 -81(9) . .
O5 Dy1 C15 C13 -104(9) 4 .
O4 Dy1 C15 C13 -162(9) 4 .
O7 Dy1 C15 C13 98(9) . .
N2 Dy1 C15 C13 8(9) . .
N1 Dy1 C15 C13 -27(9) . .
C14 Dy1 C15 C13 -127(9) 4 .
C7 O3 C8 C9 -16.9(7) . .
C7 O3 C8 C13 162.0(4) . .
C11 C9 C8 O3 177.6(5) . .
C11 C9 C8 C13 -1.3(8) . .
C12 C13 C8 O3 -175.7(4) . .
C15 C13 C8 O3 3.1(7) . .
C12 C13 C8 C9 3.2(7) . .
C15 C13 C8 C9 -178.0(5) . .
Dy1 O1 C2 O2 66(3) 2_454 .
Dy1 O1 C2 C5 -115(2) 2_454 .
C27 N2 C16 C17 -1.3(8) . .
Dy1 N2 C16 C17 178.8(4) . .
Dy1 O9 C28 O8 167.4(3) 3_545 .
Dy1 O9 C28 C28 -11.5(6) 3_545 3_545
Dy1 O8 C28 O9 167.5(3) . .
Dy1 O8 C28 C28 -13.6(6) . 3_545
N2 C16 C17 C18 -0.5(9) . .
C7 C4 C3 C5 -1.7(8) . .
C26 N1 C25 C24 -1.0(8) . .
Dy1 N1 C25 C24 179.4(5) . .
C23 C24 C25 N1 1.3(11) . .
C4 C3 C5 C19 -1.2(8) . .
C4 C3 C5 C2 -179.3(5) . .
O1 C2 C5 C3 159.3(5) . .
O2 C2 C5 C3 -21.9(7) . .
O1 C2 C5 C19 -18.8(7) . .
O2 C2 C5 C19 159.9(5) . .
C13 C12 C6 C11 -1.1(7) . .
C13 C12 C6 C14 -179.5(4) . .
O4 C14 C6 C12 -178.0(4) . .
O5 C14 C6 C12 1.2(7) . .
Dy1 C14 C6 C12 -114(6) 4_556 .
O4 C14 C6 C11 3.5(7) . .
O5 C14 C6 C11 -177.2(5) . .
Dy1 C14 C6 C11 67(6) 4_556 .
C25 N1 C26 C22 0.3(7) . .
Dy1 N1 C26 C22 179.9(4) . .
C25 N1 C26 C27 178.2(5) . .
Dy1 N1 C26 C27 -2.2(6) . .
C3 C4 C7 C10 3.2(8) . .
C3 C4 C7 O3 -179.2(4) . .
C8 O3 C7 C10 -74.8(6) . .
C8 O3 C7 C4 107.6(5) . .
N1 C26 C22 C23 0.1(7) . .
C27 C26 C22 C23 -177.8(5) . .
N1 C26 C22 C21 -179.9(5) . .
C27 C26 C22 C21 2.2(7) . .
C24 C23 C22 C26 0.2(9) . .
C24 C23 C22 C21 -179.8(6) . .
C20 C21 C22 C26 -0.9(8) . .
C20 C21 C22 C23 179.0(5) . .
C4 C7 C10 C19 -1.8(8) . .
O3 C7 C10 C19 -179.3(4) . .
C16 N2 C27 C1A 1.9(7) . .
Dy1 N2 C27 C1A -178.2(3) . .
C16 N2 C27 C26 -178.6(4) . .
Dy1 N2 C27 C26 1.3(5) . .
N1 C26 C27 N2 0.6(6) . .
C22 C26 C27 N2 178.6(4) . .
N1 C26 C27 C1A -179.9(4) . .
C22 C26 C27 C1A -1.9(7) . .
C16 C17 C18 C1A 1.7(9) . .
C8 C9 C11 C6 -1.9(9) . .
C12 C6 C11 C9 3.0(8) . .
C14 C6 C11 C9 -178.5(5) . .
C3 C5 C19 C10 2.7(8) . .
C2 C5 C19 C10 -179.1(5) . .
C7 C10 C19 C5 -1.2(8) . .
C22 C21 C20 C1A -0.6(9) . .
C17 C18 C1A C27 -1.0(8) . .
C17 C18 C1A C20 178.2(6) . .
N2 C27 C1A C18 -0.8(7) . .
C26 C27 C1A C18 179.7(4) . .
N2 C27 C1A C20 179.9(4) . .
C26 C27 C1A C20 0.4(7) . .
C21 C20 C1A C18 -178.4(5) . .
C21 C20 C1A C27 0.9(8) . .
